data_7161020
loop_
_publ_author_name
'Zhao, Shi-Na'
'Song, Hui-Qiao'
'Hu, Yi'
'Gao, Fen'
'He, Yonghui'
'Zhao, Xiao-Jing'

_publ_section_title
;
 Catalytic asymmetric 1,6-type Friedel-Crafts (hetero)arylations of
 &#x3b4;-cyano substituted <i>para</i>-quinone methides with
 5-aminopyrazoles.
;
_journal_issue 4
_journal_name_full 'Organic &amp; biomolecular chemistry'
_journal_page_first 805
_journal_page_last 810
_journal_paper_doi 10.1039/d5ob01738f
_journal_volume 24
_journal_year 2026
_chemical_absolute_configuration ad
_chemical_formula_moiety 'C30 H24 N4 O2, 2(C H Cl3)'
_chemical_formula_sum 'C32 H26 Cl6 N4 O2'
_chemical_formula_weight 711.27
_space_group_crystal_system orthorhombic
_space_group_IT_number 19
_space_group_name_Hall 'P 2ac 2ab'
_space_group_name_H-M_alt 'P 21 21 21'
_atom_sites_solution_hydrogens geom
_audit_update_record
;
2025-02-25 deposited with the CCDC.	2025-12-10 downloaded from the CCDC.
;
_cell_angle_alpha 90
_cell_angle_beta 90
_cell_angle_gamma 90
_cell_formula_units_Z 4
_cell_length_a 11.5859(2)
_cell_length_b 16.1437(4)
_cell_length_c 17.9952(4)
_cell_measurement_reflns_used 9907
_cell_measurement_temperature 150.(2)
_cell_measurement_theta_max 68.1851
_cell_measurement_theta_min 3.6783
_cell_volume 3365.81(13)
_computing_cell_refinement 'SAINT V8.38A (Bruker AXS Inc., 2017)'
_computing_data_collection 'Bruker Instrument Service vV6.2.15'
_computing_data_reduction 'SAINT V8.38A (Bruker AXS Inc., 2017)'
_computing_molecular_graphics 'shelXle (C.B. Huebschle, rev 882)'
_computing_structure_refinement 'SHELXL-2017/1 (Sheldrick, 2017)'
_computing_structure_solution 'SHELXT 2014/5 (Sheldrick, 2014)'
_diffrn_ambient_temperature 150.(2)
_diffrn_detector_area_resol_mean 7.3910
_diffrn_measured_fraction_theta_full 0.996
_diffrn_measured_fraction_theta_max 0.996
_diffrn_measurement_device_type 'Bruker D8 QUEST PHOTON II'
_diffrn_radiation_monochromator 'Helixos MX multilayer Optic'
_diffrn_radiation_type 'Cu K\a'
_diffrn_radiation_wavelength 1.54178
_diffrn_reflns_av_R_equivalents 0.0632
_diffrn_reflns_av_unetI/netI 0.0547
_diffrn_reflns_limit_h_max 13
_diffrn_reflns_limit_h_min -13
_diffrn_reflns_limit_k_max 19
_diffrn_reflns_limit_k_min -15
_diffrn_reflns_limit_l_max 21
_diffrn_reflns_limit_l_min -21
_diffrn_reflns_number 20259
_diffrn_reflns_theta_full 68.23
_diffrn_reflns_theta_max 68.23
_diffrn_reflns_theta_min 3.68
_diffrn_source 'Ius Diamond'
_diffrn_source_type Microfocus
_exptl_absorpt_coefficient_mu 4.948
_exptl_absorpt_correction_T_max 0.49
_exptl_absorpt_correction_T_min 0.18
_exptl_absorpt_correction_type multi-scan
_exptl_absorpt_process_details
;
SADABS-2016/2 - Bruker AXS area detector scaling and absorption correction
;
_exptl_crystal_colour 'clear light colourless'
_exptl_crystal_density_diffrn 1.404
_exptl_crystal_density_method 'not measured'
_exptl_crystal_description prism
_exptl_crystal_F_000 1456
_exptl_crystal_size_max 0.350
_exptl_crystal_size_mid 0.180
_exptl_crystal_size_min 0.170
_refine_diff_density_max 0.933
_refine_diff_density_min -0.908
_refine_ls_abs_structure_details
;

Flack x determined using 2322 quotients [(I+)-(I-)]/[(I+)+(I-)]
(Parsons, Flack and Wagner, Acta Cryst. B69 (2013) 249-259).
;
_refine_ls_abs_structure_Flack 0.123(7)
_refine_ls_extinction_method none
_refine_ls_goodness_of_fit_ref 1.044
_refine_ls_hydrogen_treatment constr
_refine_ls_matrix_type full
_refine_ls_number_parameters 399
_refine_ls_number_reflns 6006
_refine_ls_number_restraints 0
_refine_ls_restrained_S_all 1.044
_refine_ls_R_factor_all 0.0668
_refine_ls_R_factor_gt 0.0646
_refine_ls_shift/su_max 0.000
_refine_ls_shift/su_mean 0.000
_refine_ls_structure_factor_coef Fsqd
_refine_ls_weighting_details 'w=1/[\s^2^(Fo^2^)+(0.1097P)^2^+3.3611P] where P=(Fo^2^+2Fc^2^)/3'
_refine_ls_weighting_scheme calc
_refine_ls_wR_factor_gt 0.1801
_refine_ls_wR_factor_ref 0.1825
_reflns_number_gt 5758
_reflns_number_total 6006
_reflns_threshold_expression 'I > 2\s(I)'
_cod_data_source_file d5ob01738f2.cif
_cod_data_source_block zxj_zsn1
_cod_depositor_comments
;
The following automatic conversions were performed:

data item '_exptl_absorpt_correction_type' value 'Multi-Scan' was
changed to 'multi-scan' in accordance with the
/home/data/users/saulius/crontab/automatic-downloads/current/RSC/lib/dictionaries/cif_core.dic
dictionary named 'cif_core.dic' version 2.4.2 last updated on
2011-04-26.

Automatic conversion script
Id: cif_fix_values 8170 2020-07-09 18:12:32Z antanas 
;
_cod_database_code 7161020

loop_
_space_group_symop_operation_xyz
'x, y, z'
'x+1/2, -y+1/2, -z'
'-x, y+1/2, -z+1/2'
'-x+1/2, -y, z+1/2'

loop_
_atom_site_type_symbol
_atom_site_label
_atom_site_fract_x
_atom_site_fract_y
_atom_site_fract_z
_atom_site_U_iso_or_equiv
_atom_site_adp_type
_atom_site_calc_flag
_atom_site_refinement_flags_adp
_atom_site_refinement_flags_occupancy
_atom_site_refinement_flags_posn
_atom_site_occupancy
_atom_site_disorder_assembly
_atom_site_disorder_group
Cl Cl1 0.92916(14) 0.43879(13) 0.50655(8) 0.0589(5) Uani d . . . 1 . .
C C1 0.5424(4) 0.4519(3) 0.5298(2) 0.0239(9) Uani d . . . 1 . .
N N1 0.7857(4) 0.5309(2) 0.3633(2) 0.0280(8) Uani d . . . 1 . .
O O1 0.5142(3) 0.5721(2) 0.73324(18) 0.0308(7) Uani d . . . 1 . .
H H1 0.553934 0.548644 0.766127 0.046 Uiso calc U . R 1 . .
Cl Cl2 0.94265(17) 0.44317(19) 0.66576(10) 0.0807(7) Uani d . . . 1 . .
C C2 0.6278(4) 0.4409(3) 0.5837(3) 0.0268(9) Uani d . . . 1 . .
H H2 0.691921 0.406132 0.573362 0.032 Uiso calc U . R 1 . .
N N2 0.8169(3) 0.4545(2) 0.3366(2) 0.0265(8) Uani d . . . 1 . .
O O2 0.6966(4) 0.6728(3) 0.3033(3) 0.0466(10) Uani d . . . 1 . .
Cl Cl3 1.1271(2) 0.51285(15) 0.57776(17) 0.0890(8) Uani d . . . 1 . .
C C3 0.6204(4) 0.4801(3) 0.6520(3) 0.0268(9) Uani d . . . 1 . .
H H3 0.678947 0.471651 0.688176 0.032 Uiso calc U . R 1 . .
N N3 0.5883(4) 0.2507(3) 0.4871(3) 0.0377(10) Uani d . . . 1 . .
Cl Cl4 0.7794(3) 0.79930(17) 0.50406(18) 0.1002(9) Uani d . . . 1 . .
C C4 0.5276(4) 0.5317(3) 0.6677(3) 0.0261(9) Uani d . . . 1 . .
N N4 0.6524(4) 0.5957(3) 0.4446(3) 0.0363(10) Uani d . . . 1 . .
H H4A 0.687464 0.643566 0.438223 0.044 Uiso calc U . R 1 . .
H H4B 0.591812 0.592455 0.473988 0.044 Uiso calc U . R 1 . .
Cl Cl5 0.7937(4) 0.6782(3) 0.6196(2) 0.1410(16) Uani d . . . 1 . .
C C5 0.4426(4) 0.5436(3) 0.6138(3) 0.0294(10) Uani d . . . 1 . .
H H5 0.379054 0.579049 0.623927 0.035 Uiso calc U . R 1 . .
Cl Cl6 0.9969(3) 0.7233(2) 0.5326(2) 0.1158(11) Uani d . . . 1 . .
C C6 0.4503(4) 0.5036(3) 0.5454(3) 0.0277(9) Uani d . . . 1 . .
H H6 0.391815 0.512019 0.509125 0.033 Uiso calc U . R 1 . .
C C9 0.2358(5) 0.4264(4) 0.3304(3) 0.0417(12) Uani d . . . 1 . .
H H9 0.164638 0.43248 0.304749 0.05 Uiso calc U . R 1 . .
C C8 0.2422(5) 0.3785(4) 0.3939(3) 0.0388(12) Uani d . . . 1 . .
H H8 0.175313 0.350742 0.411503 0.047 Uiso calc U . R 1 . .
C C7 0.3463(5) 0.3706(3) 0.4322(3) 0.0342(11) Uani d . . . 1 . .
H H7 0.350006 0.336673 0.475288 0.041 Uiso calc U . R 1 . .
C C10 0.3338(5) 0.4651(4) 0.3050(4) 0.0443(13) Uani d . . . 1 . .
H H10 0.3302 0.496796 0.260505 0.053 Uiso calc U . R 1 . .
C C11 0.4377(5) 0.4590(3) 0.3428(3) 0.0360(11) Uani d . . . 1 . .
H H11 0.504262 0.48671 0.324563 0.043 Uiso calc U . R 1 . .
C C12 0.4443(4) 0.4119(3) 0.4079(2) 0.0271(9) Uani d . . . 1 . .
C C14 0.5777(4) 0.3182(3) 0.4714(3) 0.0263(9) Uani d . . . 1 . .
C C13 0.5571(4) 0.4080(3) 0.4534(2) 0.0244(9) Uani d . . . 1 . .
C C16 0.6922(4) 0.5262(3) 0.4088(3) 0.0261(9) Uani d . . . 1 . .
C C15 0.6603(4) 0.4425(3) 0.4122(2) 0.0239(9) Uani d . . . 1 . .
C C17 0.7414(4) 0.4017(3) 0.3660(2) 0.0247(9) Uani d . . . 1 . .
C C18 0.7547(4) 0.3130(3) 0.3476(2) 0.0246(9) Uani d . . . 1 . .
C C19 0.8531(5) 0.2710(3) 0.3696(3) 0.0314(10) Uani d . . . 1 . .
H H19 0.911473 0.299209 0.396709 0.038 Uiso calc U . R 1 . .
C C20 0.8669(5) 0.1876(3) 0.3522(3) 0.0399(12) Uani d . . . 1 . .
H H20 0.933921 0.158801 0.36817 0.048 Uiso calc U . R 1 . .
C C21 0.7837(6) 0.1468(3) 0.3119(3) 0.0417(13) Uani d . . . 1 . .
H H21 0.793808 0.089995 0.299651 0.05 Uiso calc U . R 1 . .
C C22 0.6861(5) 0.1879(3) 0.2893(4) 0.0420(13) Uani d . . . 1 . .
H H22 0.628672 0.159328 0.261651 0.05 Uiso calc U . R 1 . .
C C23 0.6708(5) 0.2712(3) 0.3067(3) 0.0364(11) Uani d . . . 1 . .
H H23 0.603376 0.299539 0.290684 0.044 Uiso calc U . R 1 . .
C C24 0.8584(5) 0.6005(3) 0.3479(3) 0.0315(10) Uani d . . . 1 . .
C C25 0.9740(5) 0.5940(4) 0.3620(3) 0.0395(12) Uani d . . . 1 . .
H H25 1.00422 0.544846 0.383544 0.047 Uiso calc U . R 1 . .
C C26 1.0475(6) 0.6595(4) 0.3448(4) 0.0491(15) Uani d . . . 1 . .
H H26 1.128087 0.654955 0.353806 0.059 Uiso calc U . R 1 . .
C C27 1.0028(6) 0.7307(4) 0.3149(4) 0.0491(15) Uani d . . . 1 . .
H H27 1.052746 0.775935 0.304493 0.059 Uiso calc U . R 1 . .
C C28 0.8878(6) 0.7377(3) 0.2996(3) 0.0433(13) Uani d . . . 1 . .
H H28 0.858682 0.786888 0.277587 0.052 Uiso calc U . R 1 . .
C C29 0.8130(5) 0.6726(3) 0.3165(3) 0.0371(12) Uani d . . . 1 . .
C C30 0.6484(8) 0.7451(5) 0.2700(6) 0.080(3) Uani d . . . 1 . .
H H30A 0.564023 0.742501 0.273023 0.12 Uiso calc U . R 1 . .
H H30B 0.672019 0.747995 0.217798 0.12 Uiso calc U . R 1 . .
H H30C 0.676033 0.794344 0.296367 0.12 Uiso calc U . R 1 . .
C C31 1.0220(5) 0.4353(4) 0.5828(3) 0.0438(13) Uani d . . . 1 . .
H H31 1.061998 0.380461 0.582553 0.053 Uiso calc U . R 1 . .
C C32 0.8492(7) 0.7096(5) 0.5358(5) 0.065(2) Uani d . . . 1 . .
H H32 0.830701 0.664877 0.499334 0.078 Uiso calc U . R 1 . .

loop_
_atom_site_aniso_label
_atom_site_aniso_U_11
_atom_site_aniso_U_22
_atom_site_aniso_U_33
_atom_site_aniso_U_12
_atom_site_aniso_U_13
_atom_site_aniso_U_23
Cl1 0.0503(8) 0.0890(12) 0.0373(7) 0.0012(8) -0.0135(6) 0.0034(7)
C1 0.024(2) 0.026(2) 0.021(2) -0.0020(17) -0.0006(17) 0.0021(17)
N1 0.034(2) 0.0254(18) 0.0248(19) -0.0034(16) 0.0036(16) -0.0006(15)
O1 0.0301(17) 0.0383(18) 0.0240(16) 0.0059(14) -0.0027(13) -0.0045(14)
Cl2 0.0572(10) 0.146(2) 0.0387(8) 0.0351(12) -0.0008(7) -0.0078(10)
C2 0.022(2) 0.035(2) 0.024(2) 0.0038(19) 0.0014(17) 0.0026(19)
N2 0.032(2) 0.0254(18) 0.0221(18) -0.0021(15) 0.0048(16) -0.0008(15)
O2 0.044(2) 0.040(2) 0.056(3) -0.0058(17) -0.0097(19) 0.0199(18)
Cl3 0.0718(13) 0.0829(14) 0.1121(19) -0.0292(11) -0.0225(13) 0.0110(13)
C3 0.022(2) 0.037(2) 0.021(2) 0.0014(18) -0.0020(17) 0.0009(18)
N3 0.047(3) 0.029(2) 0.037(2) -0.0005(19) 0.005(2) 0.0051(18)
Cl4 0.1049(19) 0.0886(15) 0.107(2) 0.0024(14) 0.0270(16) 0.0293(14)
C4 0.028(2) 0.030(2) 0.021(2) -0.0006(18) 0.0016(18) 0.0000(17)
N4 0.041(2) 0.0263(19) 0.041(2) -0.0021(18) 0.018(2) -0.0008(17)
Cl5 0.162(3) 0.172(3) 0.0886(19) 0.048(3) 0.048(2) 0.062(2)
C5 0.026(2) 0.033(2) 0.030(2) 0.0053(19) 0.0002(19) -0.0030(18)
Cl6 0.0710(15) 0.117(2) 0.160(3) -0.0080(15) -0.0015(18) -0.036(2)
C6 0.027(2) 0.033(2) 0.023(2) 0.0004(19) -0.0055(18) 0.0011(18)
C9 0.035(3) 0.044(3) 0.046(3) 0.005(2) -0.012(2) -0.007(2)
C8 0.029(3) 0.051(3) 0.036(3) -0.009(2) 0.000(2) -0.006(2)
C7 0.033(3) 0.045(3) 0.025(2) -0.008(2) -0.003(2) -0.002(2)
C10 0.042(3) 0.047(3) 0.044(3) 0.000(2) -0.015(3) 0.015(3)
C11 0.037(3) 0.039(3) 0.032(2) 0.000(2) -0.005(2) 0.008(2)
C12 0.032(2) 0.028(2) 0.022(2) 0.0021(19) 0.0015(19) -0.0013(17)
C14 0.030(2) 0.028(2) 0.021(2) -0.0027(18) 0.0021(18) 0.0019(17)
C13 0.030(2) 0.023(2) 0.020(2) -0.0024(18) 0.0039(18) 0.0026(16)
C16 0.029(2) 0.025(2) 0.024(2) -0.0013(18) 0.0036(18) 0.0025(17)
C15 0.024(2) 0.025(2) 0.022(2) -0.0011(17) -0.0006(17) 0.0021(17)
C17 0.028(2) 0.026(2) 0.0199(19) -0.0042(18) -0.0024(17) 0.0033(17)
C18 0.028(2) 0.025(2) 0.021(2) -0.0016(18) 0.0039(17) 0.0014(17)
C19 0.033(3) 0.032(2) 0.030(2) -0.001(2) -0.0065(19) 0.000(2)
C20 0.048(3) 0.033(2) 0.038(3) 0.012(2) -0.002(2) -0.001(2)
C21 0.054(3) 0.027(2) 0.045(3) 0.000(2) 0.004(3) -0.002(2)
C22 0.042(3) 0.033(3) 0.051(3) -0.009(2) -0.003(3) -0.013(2)
C23 0.028(2) 0.036(3) 0.045(3) 0.002(2) -0.003(2) -0.009(2)
C24 0.040(3) 0.030(2) 0.024(2) -0.011(2) 0.009(2) 0.0003(18)
C25 0.042(3) 0.039(3) 0.037(3) -0.007(2) 0.001(2) 0.001(2)
C26 0.041(3) 0.048(3) 0.058(4) -0.018(3) 0.012(3) -0.002(3)
C27 0.057(4) 0.041(3) 0.049(3) -0.020(3) 0.012(3) 0.001(3)
C28 0.060(4) 0.032(2) 0.039(3) -0.009(3) 0.007(3) 0.002(2)
C29 0.049(3) 0.033(3) 0.029(3) -0.007(2) 0.004(2) 0.003(2)
C30 0.068(5) 0.063(4) 0.109(7) -0.007(4) -0.026(5) 0.043(5)
C31 0.041(3) 0.053(3) 0.037(3) 0.006(3) -0.007(2) -0.005(3)
C32 0.067(5) 0.067(4) 0.061(4) -0.013(4) -0.001(4) -0.014(4)

loop_
_atom_type_symbol
_atom_type_description
_atom_type_scat_dispersion_real
_atom_type_scat_dispersion_imag
_atom_type_scat_source
C C 0.0181 0.0091 'International Tables Vol C Tables 4.2.6.8 and 6.1.1.4'
H H 0.0000 0.0000 'International Tables Vol C Tables 4.2.6.8 and 6.1.1.4'
N N 0.0311 0.0180 'International Tables Vol C Tables 4.2.6.8 and 6.1.1.4'
O O 0.0492 0.0322 'International Tables Vol C Tables 4.2.6.8 and 6.1.1.4'
Cl Cl 0.3639 0.7018 'International Tables Vol C Tables 4.2.6.8 and 6.1.1.4'

loop_
_geom_angle_atom_site_label_1
_geom_angle_atom_site_label_2
_geom_angle_atom_site_label_3
_geom_angle_site_symmetry_1
_geom_angle_site_symmetry_3
_geom_angle
_geom_angle_publ_flag
C6 C1 C2 . . 118.8(4) ?
C6 C1 C13 . . 122.6(4) ?
C2 C1 C13 . . 118.6(4) ?
C16 N1 N2 . . 111.7(4) ?
C16 N1 C24 . . 129.0(4) ?
N2 N1 C24 . . 118.9(4) ?
C3 C2 C1 . . 121.0(4) ?
C17 N2 N1 . . 105.3(4) ?
C29 O2 C30 . . 117.4(5) ?
C2 C3 C4 . . 120.1(4) ?
O1 C4 C3 . . 123.6(4) ?
O1 C4 C5 . . 117.2(4) ?
C3 C4 C5 . . 119.2(4) ?
C6 C5 C4 . . 120.3(4) ?
C1 C6 C5 . . 120.5(4) ?
C10 C9 C8 . . 119.1(5) ?
C9 C8 C7 . . 120.5(5) ?
C12 C7 C8 . . 120.5(5) ?
C9 C10 C11 . . 121.4(5) ?
C10 C11 C12 . . 119.8(5) ?
C7 C12 C11 . . 118.7(5) ?
C7 C12 C13 . . 120.5(4) ?
C11 C12 C13 . . 120.8(4) ?
N3 C14 C13 . . 176.5(5) ?
C14 C13 C15 . . 109.6(4) ?
C14 C13 C12 . . 106.7(4) ?
C15 C13 C12 . . 113.2(4) ?
C14 C13 C1 . . 105.5(3) ?
C15 C13 C1 . . 110.6(4) ?
C12 C13 C1 . . 110.9(4) ?
N1 C16 N4 . . 120.3(4) ?
N1 C16 C15 . . 106.9(4) ?
N4 C16 C15 . . 132.7(4) ?
C16 C15 C17 . . 104.3(4) ?
C16 C15 C13 . . 125.8(4) ?
C17 C15 C13 . . 129.8(4) ?
N2 C17 C15 . . 111.8(4) ?
N2 C17 C18 . . 117.6(4) ?
C15 C17 C18 . . 130.6(4) ?
C19 C18 C23 . . 119.3(4) ?
C19 C18 C17 . . 119.8(4) ?
C23 C18 C17 . . 120.9(4) ?
C18 C19 C20 . . 120.2(5) ?
C21 C20 C19 . . 120.2(5) ?
C22 C21 C20 . . 120.1(5) ?
C21 C22 C23 . . 120.3(5) ?
C22 C23 C18 . . 119.8(5) ?
C25 C24 C29 . . 120.5(5) ?
C25 C24 N1 . . 118.8(5) ?
C29 C24 N1 . . 120.7(5) ?
C24 C25 C26 . . 120.0(6) ?
C27 C26 C25 . . 119.5(6) ?
C28 C27 C26 . . 121.1(6) ?
C27 C28 C29 . . 120.0(6) ?
O2 C29 C28 . . 124.9(5) ?
O2 C29 C24 . . 116.3(5) ?
C28 C29 C24 . . 118.8(6) ?
Cl1 C31 Cl3 . . 111.4(4) ?
Cl1 C31 Cl2 . . 110.1(3) ?
Cl3 C31 Cl2 . . 110.9(4) ?
Cl5 C32 Cl6 . . 116.0(6) ?
Cl5 C32 Cl4 . . 111.0(5) ?
Cl6 C32 Cl4 . . 109.9(5) ?

loop_
_geom_bond_atom_site_label_1
_geom_bond_atom_site_label_2
_geom_bond_site_symmetry_2
_geom_bond_distance
_geom_bond_publ_flag
Cl1 C31 . 1.744(6) ?
C1 C6 . 1.385(7) ?
C1 C2 . 1.397(6) ?
C1 C13 . 1.556(6) ?
N1 C16 . 1.359(6) ?
N1 N2 . 1.373(6) ?
N1 C24 . 1.431(6) ?
O1 C4 . 1.357(6) ?
Cl2 C31 . 1.757(6) ?
C2 C3 . 1.384(7) ?
N2 C17 . 1.331(6) ?
O2 C29 . 1.369(8) ?
O2 C30 . 1.426(8) ?
Cl3 C31 . 1.749(7) ?
C3 C4 . 1.389(7) ?
N3 C14 . 1.132(7) ?
Cl4 C32 . 1.754(9) ?
C4 C5 . 1.395(7) ?
N4 C16 . 1.375(6) ?
Cl5 C32 . 1.716(9) ?
C5 C6 . 1.393(7) ?
Cl6 C32 . 1.726(9) ?
C9 C10 . 1.375(9) ?
C9 C8 . 1.381(9) ?
C8 C7 . 1.395(8) ?
C7 C12 . 1.387(7) ?
C10 C11 . 1.387(8) ?
C11 C12 . 1.400(7) ?
C12 C13 . 1.543(7) ?
C14 C13 . 1.504(6) ?
C13 C15 . 1.514(6) ?
C16 C15 . 1.402(6) ?
C15 C17 . 1.417(7) ?
C17 C18 . 1.478(6) ?
C18 C19 . 1.385(7) ?
C18 C23 . 1.393(7) ?
C19 C20 . 1.392(7) ?
C20 C21 . 1.374(9) ?
C21 C22 . 1.373(9) ?
C22 C23 . 1.393(8) ?
C24 C25 . 1.368(8) ?
C24 C29 . 1.398(8) ?
C25 C26 . 1.393(8) ?
C26 C27 . 1.371(10) ?
C27 C28 . 1.365(10) ?
C28 C29 . 1.395(8) ?

loop_
_geom_hbond_atom_site_label_D
_geom_hbond_atom_site_label_H
_geom_hbond_atom_site_label_A
_geom_hbond_site_symmetry_A
_geom_hbond_distance_DH
_geom_hbond_distance_HA
_geom_hbond_distance_DA
_geom_hbond_angle_DHA
_geom_hbond_publ_flag
O1 H1 N2 4_665 0.84 1.96 2.734(5) 152.3 ?
N4 H4A Cl4 . 0.88 2.98 3.756(5) 148.7 ?
C25 H25 Cl1 . 0.95 2.93 3.649(6) 133.4 ?
C31 H31 N3 2_556 1.00 2.48 3.346(8) 144.7 ?
C32 H32 N4 . 1.00 2.55 3.358(9) 138.1 ?

loop_
_geom_torsion_atom_site_label_1
_geom_torsion_atom_site_label_2
_geom_torsion_atom_site_label_3
_geom_torsion_atom_site_label_4
_geom_torsion_site_symmetry_1
_geom_torsion_site_symmetry_2
_geom_torsion_site_symmetry_3
_geom_torsion_site_symmetry_4
_geom_torsion
_geom_torsion_publ_flag
C6 C1 C2 C3 . . . . 0.8(7) ?
C13 C1 C2 C3 . . . . 178.5(4) ?
C16 N1 N2 C17 . . . . 0.0(5) ?
C24 N1 N2 C17 . . . . 173.5(4) ?
C1 C2 C3 C4 . . . . -0.5(7) ?
C2 C3 C4 O1 . . . . 179.9(4) ?
C2 C3 C4 C5 . . . . -0.2(7) ?
O1 C4 C5 C6 . . . . -179.6(4) ?
C3 C4 C5 C6 . . . . 0.5(7) ?
C2 C1 C6 C5 . . . . -0.5(7) ?
C13 C1 C6 C5 . . . . -178.1(4) ?
C4 C5 C6 C1 . . . . -0.2(7) ?
C10 C9 C8 C7 . . . . 1.0(9) ?
C9 C8 C7 C12 . . . . 1.1(8) ?
C8 C9 C10 C11 . . . . -1.9(10) ?
C9 C10 C11 C12 . . . . 0.6(9) ?
C8 C7 C12 C11 . . . . -2.3(8) ?
C8 C7 C12 C13 . . . . 175.7(4) ?
C10 C11 C12 C7 . . . . 1.5(8) ?
C10 C11 C12 C13 . . . . -176.6(5) ?
C7 C12 C13 C14 . . . . 48.6(6) ?
C11 C12 C13 C14 . . . . -133.4(5) ?
C7 C12 C13 C15 . . . . 169.2(4) ?
C11 C12 C13 C15 . . . . -12.8(6) ?
C7 C12 C13 C1 . . . . -65.8(5) ?
C11 C12 C13 C1 . . . . 112.2(5) ?
C6 C1 C13 C14 . . . . -129.5(5) ?
C2 C1 C13 C14 . . . . 52.9(5) ?
C6 C1 C13 C15 . . . . 112.1(5) ?
C2 C1 C13 C15 . . . . -65.5(5) ?
C6 C1 C13 C12 . . . . -14.4(6) ?
C2 C1 C13 C12 . . . . 168.0(4) ?
N2 N1 C16 N4 . . . . 176.0(4) ?
C24 N1 C16 N4 . . . . 3.4(8) ?
N2 N1 C16 C15 . . . . 0.1(5) ?
C24 N1 C16 C15 . . . . -172.5(5) ?
N1 C16 C15 C17 . . . . -0.2(5) ?
N4 C16 C15 C17 . . . . -175.3(5) ?
N1 C16 C15 C13 . . . . -176.9(4) ?
N4 C16 C15 C13 . . . . 7.9(9) ?
C14 C13 C15 C16 . . . . -156.4(4) ?
C12 C13 C15 C16 . . . . 84.6(6) ?
C1 C13 C15 C16 . . . . -40.6(6) ?
C14 C13 C15 C17 . . . . 27.7(6) ?
C12 C13 C15 C17 . . . . -91.3(6) ?
C1 C13 C15 C17 . . . . 143.5(5) ?
N1 N2 C17 C15 . . . . -0.1(5) ?
N1 N2 C17 C18 . . . . -179.1(4) ?
C16 C15 C17 N2 . . . . 0.2(5) ?
C13 C15 C17 N2 . . . . 176.8(4) ?
C16 C15 C17 C18 . . . . 179.0(5) ?
C13 C15 C17 C18 . . . . -4.4(8) ?
N2 C17 C18 C19 . . . . 63.4(6) ?
C15 C17 C18 C19 . . . . -115.4(6) ?
N2 C17 C18 C23 . . . . -114.9(5) ?
C15 C17 C18 C23 . . . . 66.3(7) ?
C23 C18 C19 C20 . . . . -1.2(8) ?
C17 C18 C19 C20 . . . . -179.6(5) ?
C18 C19 C20 C21 . . . . 1.1(9) ?
C19 C20 C21 C22 . . . . -0.7(9) ?
C20 C21 C22 C23 . . . . 0.3(9) ?
C21 C22 C23 C18 . . . . -0.4(9) ?
C19 C18 C23 C22 . . . . 0.8(8) ?
C17 C18 C23 C22 . . . . 179.2(5) ?
C16 N1 C24 C25 . . . . 122.1(6) ?
N2 N1 C24 C25 . . . . -50.0(6) ?
C16 N1 C24 C29 . . . . -60.3(7) ?
N2 N1 C24 C29 . . . . 127.6(5) ?
C29 C24 C25 C26 . . . . -0.2(9) ?
N1 C24 C25 C26 . . . . 177.4(5) ?
C24 C25 C26 C27 . . . . 1.0(9) ?
C25 C26 C27 C28 . . . . -1.8(10) ?
C26 C27 C28 C29 . . . . 1.8(10) ?
C30 O2 C29 C28 . . . . -0.1(10) ?
C30 O2 C29 C24 . . . . -178.9(7) ?
C27 C28 C29 O2 . . . . -179.6(6) ?
C27 C28 C29 C24 . . . . -0.9(9) ?
C25 C24 C29 O2 . . . . 179.0(5) ?
N1 C24 C29 O2 . . . . 1.4(7) ?
C25 C24 C29 C28 . . . . 0.1(8) ?
N1 C24 C29 C28 . . . . -177.5(5) ?
